data_7250836
loop_
_publ_author_name
'P, Dinesha'
'Naik, Shivakumar'
'D, Udayakumar'
'B. C, Revanasiddappa'
'Ranjan, Venkatesh'
'Veeranagaiah, Naveena S.'

_publ_section_title
;
 Hydrazineyl-linked imidazole[1,2-a]pyrimidine-thiazole hybrids: design,
 synthesis, and in vitro biological evaluation studies
;
_journal_issue 39
_journal_name_full 'RSC Advances'
_journal_page_first 32477
_journal_page_last 32496
_journal_paper_doi 10.1039/D5RA04692K
_journal_volume 15
_journal_year 2025
_chemical_formula_moiety 'C21 H20 N6 O3 S'
_chemical_formula_sum 'C21 H20 N6 O3 S'
_chemical_formula_weight 436.49
_space_group_crystal_system tetragonal
_space_group_IT_number 88
_space_group_name_Hall '-I 4ad'
_space_group_name_H-M_alt 'I 41/a :2'
_atom_sites_solution_hydrogens geom
_atom_sites_solution_primary direct
_audit_creation_date 2025-06-04
_audit_creation_method
;
Olex2 1.3
(compiled 2020.11.12 svn.r5f609507 for OlexSys, GUI svn.r6408)
;
_audit_update_record
;
2025-06-05 deposited with the CCDC.	2025-08-27 downloaded from the CCDC.
;
_cell_angle_alpha 90
_cell_angle_beta 90
_cell_angle_gamma 90
_cell_formula_units_Z 16
_cell_length_a 22.48035(17)
_cell_length_b 22.48035(17)
_cell_length_c 17.48441(18)
_cell_measurement_reflns_used 12943
_cell_measurement_temperature 299
_cell_measurement_theta_max 73.7590
_cell_measurement_theta_min 2.8350
_cell_volume 8836.03(13)
_computing_cell_refinement 'CrysAlisPro 1.171.43.128a (Rigaku OD, 2024)'
_computing_data_collection 'CrysAlisPro system (CCD 43.128a 64-bit (release 20-06-2024))'
_computing_data_reduction 'CrysAlisPro 1.171.43.128a (Rigaku OD, 2024)'
_computing_molecular_graphics 'Olex2 1.3 (Dolomanov et al., 2009)'
_computing_publication_material 'Olex2 1.3 (Dolomanov et al., 2009)'
_computing_structure_refinement 'SHELXL 2013/1 (Sheldrick, 2015)'
_computing_structure_solution 'SHELXS  (Sheldrick, 2008)'
_diffrn_ambient_temperature 299(2)
_diffrn_detector_area_resol_mean 10.0000
_diffrn_detector_type HyPix
_diffrn_measured_fraction_theta_full 0.999
_diffrn_measured_fraction_theta_max 0.961
_diffrn_measurement_details
;
List of Runs (angles in degrees, time in seconds):

  # Type    Start    End  Width  t~exp~   \w     \q     \k     \f   Frames
#--------------------------------------------------------------------------
  1  \w     29.00 105.00   0.50    0.71    --  110.01 -95.00 -60.00  152
  2  \w     29.00 105.00   0.50    0.71    --  110.01 -95.00 -60.00  152
  3  \w     35.00  71.00   0.50    0.71    --  110.01 -61.00 -60.00   72
  4  \w     35.00  71.00   0.50    0.71    --  110.01 -61.00  60.00   72
  5  \w     35.00  71.00   0.50    0.71    --  110.01 -61.00  90.00   72
  6  \w   -114.00 -52.00   0.50    0.18    --  -39.42 -77.00-180.00  124
  7  \w    -51.00 -21.00   0.50    0.71    -- -100.00  45.00-180.00   60
  8  \w    -51.00 -21.00   0.50    0.71    -- -100.00  45.00-150.00   60
  9  \w    -71.00 -24.00   0.50    0.71    -- -100.00  61.00-120.00   94
 10  \w    -51.00 -21.00   0.50    0.71    -- -100.00  45.00 -30.00   60
 11  \w    -51.00 -21.00   0.50    0.71    -- -100.00  45.00  90.00   60
 12  \w    -91.00 -24.00   0.50    0.71    -- -100.00 131.00 104.00  134
 13  \w    -96.00 -25.00   0.50    0.71    -- -100.00 139.00 -80.00  142
 14  \w    -90.00 -16.00   0.50    0.18    --  -39.42 131.00 104.00  148
 15  \w    104.00 178.00   0.50    0.71    --  110.01 108.00  27.00  148
 16  \w     63.00 121.00   0.50    0.18    --   39.42 178.00  90.00  116
 17  \w     63.00 121.00   0.50    0.18    --   39.42 178.00 -30.00  116
 18  \w     63.00 121.00   0.50    0.18    --   39.42 178.00 -60.00  116
;
_diffrn_measurement_device 'four-circle diffractometer'
_diffrn_measurement_device_type 'XtaLAB Synergy, Dualflex, HyPix'
_diffrn_measurement_method '\w scans'
_diffrn_radiation_type CuK\a
_diffrn_radiation_wavelength 1.54184
_diffrn_reflns_av_R_equivalents 0.0245
_diffrn_reflns_av_unetI/netI 0.0174
_diffrn_reflns_Laue_measured_fraction_full 0.999
_diffrn_reflns_Laue_measured_fraction_max 0.961
_diffrn_reflns_limit_h_max 28
_diffrn_reflns_limit_h_min -26
_diffrn_reflns_limit_k_max 12
_diffrn_reflns_limit_k_min -27
_diffrn_reflns_limit_l_max 21
_diffrn_reflns_limit_l_min -21
_diffrn_reflns_number 21613
_diffrn_reflns_point_group_measured_fraction_full 0.999
_diffrn_reflns_point_group_measured_fraction_max 0.961
_diffrn_reflns_theta_full 67.684
_diffrn_reflns_theta_max 74.293
_diffrn_reflns_theta_min 3.202
_exptl_absorpt_coefficient_mu 1.597
_exptl_absorpt_correction_T_max 1.00000
_exptl_absorpt_correction_T_min 0.70487
_exptl_absorpt_correction_type multi-scan
_exptl_absorpt_process_details
;
CrysAlisPro 1.171.43.128a (Rigaku Oxford Diffraction, 2024)
Empirical absorption correction using spherical harmonics,
implemented in SCALE3 ABSPACK scaling algorithm.
;
_exptl_crystal_colour 'dull brownish brown'
_exptl_crystal_colour_lustre dull
_exptl_crystal_colour_modifier brownish
_exptl_crystal_colour_primary brown
_exptl_crystal_density_diffrn 1.312
_exptl_crystal_description block
_exptl_crystal_F_000 3648
_exptl_crystal_size_max 0.42
_exptl_crystal_size_mid 0.4
_exptl_crystal_size_min 0.38
_refine_diff_density_max 0.266
_refine_diff_density_min -0.233
_refine_diff_density_rms 0.038
_refine_ls_extinction_method none
_refine_ls_goodness_of_fit_ref 1.033
_refine_ls_hydrogen_treatment constr
_refine_ls_matrix_type full
_refine_ls_number_parameters 283
_refine_ls_number_reflns 4337
_refine_ls_number_restraints 0
_refine_ls_restrained_S_all 1.033
_refine_ls_R_factor_all 0.0508
_refine_ls_R_factor_gt 0.0443
_refine_ls_shift/su_max 0.001
_refine_ls_shift/su_mean 0.000
_refine_ls_structure_factor_coef Fsqd
_refine_ls_weighting_details
;
 w=1/[\s^2^(Fo^2^)+(0.0864P)^2^+3.0403P]
 where P=(Fo^2^+2Fc^2^)/3
;
_refine_ls_weighting_scheme calc
_refine_ls_wR_factor_gt 0.1357
_refine_ls_wR_factor_ref 0.1439
_reflns_Friedel_coverage 0.000
_reflns_number_gt 3675
_reflns_number_total 4337
_reflns_threshold_expression 'I > 2\s(I)'
_cod_data_source_file d5ra04692k2.cif
_cod_data_source_block ov_dp_1a
_cod_original_cell_volume 8836.03(16)
_cod_original_sg_symbol_H-M 'I 41/a'
_cod_database_code 7250836
_shelxl_version_number 2012-9
_shelx_space_group_comment
;
The symmetry employed for this shelxl refinement is uniquely defined
by the following loop, which should always be used as a source of
symmetry information in preference to the above space-group names.
They are only intended as comments.
;
_olex2_refinement_description
;
1. Fixed Uiso
 At 1.2 times of:
  All C(H) groups, All C(H,H) groups, All N(H) groups
 At 1.5 times of:
  All C(H,H,H) groups
2.a Secondary CH2 refined with riding coordinates:
 C19(H19A,H19B)
2.b Aromatic/amide H refined with riding coordinates:
 N5(H5), C2(H2), C3(H3), C4(H4), C8(H8), C9(H9), C11(H11), C12(H12), C14(H14)
2.c Idealised Me refined as rotating group:
 C13(H13A,H13B,H13C), C21(H21A,H21B,H21C), C20(H20A,H20B,H20C)
;
_olex2_submission_special_instructions 'No special instructions were received'
_oxdiff_exptl_absorpt_empirical_details
;
Empirical correction (ABSPACK) includes:
- Absorption correction using spherical harmonics
- Frame scaling
;

loop_
_space_group_symop_operation_xyz
'x, y, z'
'-y+3/4, x+1/4, z+1/4'
'-x, -y+1/2, z'
'y+1/4, -x+1/4, z+1/4'
'x+1/2, y+1/2, z+1/2'
'-y+5/4, x+3/4, z+3/4'
'-x+1/2, -y+1, z+1/2'
'y+3/4, -x+3/4, z+3/4'
'-x, -y, -z'
'y-3/4, -x-1/4, -z-1/4'
'x, y-1/2, -z'
'-y-1/4, x-1/4, -z-1/4'
'-x+1/2, -y+1/2, -z+1/2'
'y-1/4, -x+1/4, -z+1/4'
'x+1/2, y, -z+1/2'
'-y+1/4, x+1/4, -z+1/4'

loop_
_atom_site_label
_atom_site_type_symbol
_atom_site_fract_x
_atom_site_fract_y
_atom_site_fract_z
_atom_site_U_iso_or_equiv
_atom_site_adp_type
_atom_site_occupancy
_atom_site_site_symmetry_order
_atom_site_calc_flag
_atom_site_refinement_flags_posn
_atom_site_refinement_flags_adp
_atom_site_refinement_flags_occupancy
_atom_site_disorder_assembly
_atom_site_disorder_group
S1 S 0.69405(2) 0.27821(2) 0.57481(3) 0.07014(18) Uani 1 1 d . . . . .
O1 O 0.59209(12) 0.26982(9) 1.17985(10) 0.1215(8) Uani 1 1 d . . . . .
O2 O 0.70514(11) 0.36483(11) 0.38054(10) 0.1239(8) Uani 1 1 d . . . . .
O3 O 0.69089(13) 0.27030(11) 0.41450(10) 0.1330(9) Uani 1 1 d . . . . .
N1 N 0.65904(6) 0.12853(6) 0.78223(8) 0.0546(3) Uani 1 1 d . . . . .
N2 N 0.64059(8) 0.02431(7) 0.80160(10) 0.0693(4) Uani 1 1 d . . . . .
N3 N 0.63147(6) 0.09793(7) 0.89896(8) 0.0594(3) Uani 1 1 d . . . . .
N4 N 0.67974(6) 0.25268(6) 0.73492(8) 0.0564(3) Uani 1 1 d . . . . .
N5 N 0.69485(7) 0.31087(6) 0.72213(8) 0.0581(3) Uani 1 1 d . . . . .
H5 H 0.7008 0.3352 0.7594 0.070 Uiso 1 1 calc R U . . .
N6 N 0.70974(7) 0.38389(6) 0.62899(9) 0.0602(4) Uani 1 1 d . . . . .
C1 C 0.65543(7) 0.17883(8) 0.82760(9) 0.0550(4) Uani 1 1 d . . . . .
C2 C 0.67610(8) 0.11946(9) 0.70817(10) 0.0632(4) Uani 1 1 d . . . . .
H2 H 0.6889 0.1508 0.6776 0.076 Uiso 1 1 calc R U . . .
C3 C 0.67370(10) 0.06319(10) 0.68108(12) 0.0745(5) Uani 1 1 d . . . . .
H3 H 0.6845 0.0551 0.6308 0.089 Uiso 1 1 calc R U . . .
C4 C 0.65484(10) 0.01697(10) 0.72936(12) 0.0760(5) Uani 1 1 d . . . . .
H4 H 0.6523 -0.0211 0.7090 0.091 Uiso 1 1 calc R U . . .
C5 C 0.64364(8) 0.08006(8) 0.82822(10) 0.0572(4) Uani 1 1 d . . . . .
C6 C 0.63816(7) 0.15808(8) 0.89895(9) 0.0560(4) Uani 1 1 d . . . . .
C7 C 0.62704(8) 0.19200(8) 0.96956(10) 0.0592(4) Uani 1 1 d . . . . .
C8 C 0.64827(9) 0.16889(9) 1.03872(10) 0.0665(5) Uani 1 1 d . . . . .
H8 H 0.6711 0.1344 1.0383 0.080 Uiso 1 1 calc R U . . .
C9 C 0.63602(11) 0.19599(10) 1.10648(12) 0.0812(6) Uani 1 1 d . . . . .
H9 H 0.6504 0.1800 1.1519 0.097 Uiso 1 1 calc R U . . .
C10 C 0.60238(12) 0.24700(10) 1.10791(12) 0.0834(6) Uani 1 1 d . . . . .
C11 C 0.58072(11) 0.27124(10) 1.04101(13) 0.0816(6) Uani 1 1 d . . . . .
H11 H 0.5579 0.3057 1.0421 0.098 Uiso 1 1 calc R U . . .
C12 C 0.59356(10) 0.24321(9) 0.97148(11) 0.0717(5) Uani 1 1 d . . . . .
H12 H 0.5793 0.2594 0.9261 0.086 Uiso 1 1 calc R U . . .
C13 C 0.5549(2) 0.32005(14) 1.18550(18) 0.1315(13) Uani 1 1 d . . . . .
H13A H 0.5197 0.3138 1.1554 0.197 Uiso 1 1 calc R U . . .
H13B H 0.5756 0.3545 1.1670 0.197 Uiso 1 1 calc R U . . .
H13C H 0.5439 0.3261 1.2380 0.197 Uiso 1 1 calc R U . . .
C14 C 0.66982(8) 0.23848(8) 0.80466(10) 0.0566(4) Uani 1 1 d . . . . .
H14 H 0.6720 0.2679 0.8419 0.068 Uiso 1 1 calc R U . . .
C15 C 0.70003(7) 0.32853(7) 0.64840(9) 0.0547(4) Uani 1 1 d . . . . .
C16 C 0.71072(8) 0.38889(9) 0.55089(11) 0.0660(5) Uani 1 1 d . . . . .
C17 C 0.70274(9) 0.33753(10) 0.51144(11) 0.0708(5) Uani 1 1 d . . . . .
C18 C 0.70007(13) 0.32785(14) 0.42945(13) 0.0939(7) Uani 1 1 d . . . . .
C19 C 0.6870(4) 0.2525(2) 0.3353(2) 0.213(3) Uani 1 1 d . . . . .
H19A H 0.6540 0.2728 0.3108 0.255 Uiso 1 1 calc R U . . .
H19B H 0.7233 0.2633 0.3088 0.255 Uiso 1 1 calc R U . . .
C21 C 0.72045(12) 0.44931(11) 0.51788(15) 0.0895(7) Uani 1 1 d . . . . .
H21A H 0.6899 0.4757 0.5357 0.134 Uiso 1 1 calc R U . . .
H21B H 0.7191 0.4471 0.4631 0.134 Uiso 1 1 calc R U . . .
H21C H 0.7586 0.4640 0.5337 0.134 Uiso 1 1 calc R U . . .
C20 C 0.6789(7) 0.1938(3) 0.3315(3) 0.444(10) Uani 1 1 d . . . . .
H20A H 0.6619 0.1837 0.2829 0.666 Uiso 1 1 calc R U . . .
H20B H 0.6524 0.1815 0.3717 0.666 Uiso 1 1 calc R U . . .
H20C H 0.7164 0.1740 0.3374 0.666 Uiso 1 1 calc R U . . .

loop_
_atom_site_aniso_label
_atom_site_aniso_U_11
_atom_site_aniso_U_22
_atom_site_aniso_U_33
_atom_site_aniso_U_23
_atom_site_aniso_U_13
_atom_site_aniso_U_12
S1 0.0897(3) 0.0684(3) 0.0523(3) -0.00077(19) 0.0046(2) -0.0162(2)
O1 0.194(2) 0.1036(13) 0.0665(10) -0.0104(9) 0.0083(11) 0.0492(14)
O2 0.165(2) 0.1485(18) 0.0579(10) 0.0257(11) -0.0007(10) -0.0254(15)
O3 0.224(3) 0.1212(16) 0.0543(9) -0.0081(9) -0.0178(12) -0.0228(16)
N1 0.0560(7) 0.0600(8) 0.0478(7) 0.0060(6) 0.0045(5) -0.0021(6)
N2 0.0811(10) 0.0619(9) 0.0648(9) 0.0038(7) 0.0024(8) -0.0064(7)
N3 0.0633(8) 0.0626(8) 0.0521(8) 0.0086(6) 0.0066(6) -0.0018(6)
N4 0.0617(8) 0.0560(7) 0.0514(7) 0.0048(6) 0.0087(6) -0.0027(6)
N5 0.0703(8) 0.0551(7) 0.0488(7) 0.0019(6) 0.0118(6) -0.0023(6)
N6 0.0633(8) 0.0592(8) 0.0581(8) 0.0061(6) 0.0091(6) -0.0030(6)
C1 0.0560(8) 0.0605(9) 0.0484(8) 0.0042(7) 0.0059(6) -0.0007(7)
C2 0.0685(10) 0.0719(11) 0.0491(9) 0.0026(8) 0.0086(7) -0.0039(8)
C3 0.0890(14) 0.0774(12) 0.0572(10) -0.0051(9) 0.0087(9) -0.0026(10)
C4 0.0922(14) 0.0668(11) 0.0691(12) -0.0064(9) 0.0012(10) -0.0047(10)
C5 0.0562(9) 0.0607(9) 0.0546(9) 0.0087(7) 0.0034(7) -0.0023(7)
C6 0.0558(8) 0.0623(9) 0.0500(9) 0.0078(7) 0.0059(7) 0.0012(7)
C7 0.0653(10) 0.0624(9) 0.0498(9) 0.0063(7) 0.0103(7) -0.0027(7)
C8 0.0789(12) 0.0657(10) 0.0550(10) 0.0041(8) 0.0010(8) 0.0022(8)
C9 0.1114(17) 0.0777(13) 0.0545(11) 0.0042(9) -0.0030(10) 0.0106(12)
C10 0.1164(18) 0.0778(13) 0.0561(11) -0.0003(9) 0.0114(11) 0.0080(12)
C11 0.1026(16) 0.0686(12) 0.0737(13) 0.0072(10) 0.0203(11) 0.0185(11)
C12 0.0861(13) 0.0719(11) 0.0571(10) 0.0123(8) 0.0132(9) 0.0113(9)
C13 0.198(4) 0.100(2) 0.096(2) -0.0076(16) 0.039(2) 0.043(2)
C14 0.0603(9) 0.0593(9) 0.0502(8) 0.0028(7) 0.0073(7) 0.0005(7)
C15 0.0552(8) 0.0589(9) 0.0500(8) 0.0046(7) 0.0088(7) -0.0014(6)
C16 0.0616(10) 0.0750(11) 0.0615(10) 0.0158(9) 0.0073(8) -0.0042(8)
C17 0.0760(12) 0.0828(13) 0.0535(10) 0.0089(9) 0.0023(8) -0.0098(9)
C18 0.1083(18) 0.118(2) 0.0559(12) 0.0096(13) -0.0015(11) -0.0121(15)
C19 0.408(10) 0.168(4) 0.0626(19) -0.025(2) -0.045(3) -0.009(5)
C21 0.1015(17) 0.0810(14) 0.0859(15) 0.0303(12) 0.0091(12) -0.0069(12)
C20 1.10(3) 0.132(4) 0.097(3) -0.015(3) -0.151(8) -0.045(9)

loop_
_atom_type_symbol
_atom_type_description
_atom_type_scat_dispersion_real
_atom_type_scat_dispersion_imag
_atom_type_scat_source
C C 0.0181 0.0091 'International Tables Vol C Tables 4.2.6.8 and 6.1.1.4'
H H 0.0000 0.0000 'International Tables Vol C Tables 4.2.6.8 and 6.1.1.4'
N N 0.0311 0.0180 'International Tables Vol C Tables 4.2.6.8 and 6.1.1.4'
O O 0.0492 0.0322 'International Tables Vol C Tables 4.2.6.8 and 6.1.1.4'
S S 0.3331 0.5567 'International Tables Vol C Tables 4.2.6.8 and 6.1.1.4'

loop_
_geom_angle_atom_site_label_1
_geom_angle_atom_site_label_2
_geom_angle_atom_site_label_3
_geom_angle
_geom_angle_site_symmetry_1
_geom_angle_site_symmetry_3
_geom_angle_publ_flag
C15 S1 C17 87.92(9) . . ?
C10 O1 C13 117.5(2) . . ?
C18 O3 C19 117.7(3) . . ?
C1 N1 C5 107.03(14) . . ?
C2 N1 C1 133.00(15) . . ?
C2 N1 C5 119.90(15) . . ?
C4 N2 C5 116.08(16) . . ?
C5 N3 C6 106.12(14) . . ?
C14 N4 N5 115.90(14) . . ?
N4 N5 H5 121.4 . . ?
C15 N5 N4 117.18(14) . . ?
C15 N5 H5 121.4 . . ?
C15 N6 C16 109.84(16) . . ?
N1 C1 C6 104.90(14) . . ?
N1 C1 C14 126.13(15) . . ?
C6 C1 C14 128.90(16) . . ?
N1 C2 H2 121.3 . . ?
C3 C2 N1 117.43(17) . . ?
C3 C2 H2 121.3 . . ?
C2 C3 H3 120.2 . . ?
C2 C3 C4 119.59(19) . . ?
C4 C3 H3 120.2 . . ?
N2 C4 C3 123.98(19) . . ?
N2 C4 H4 118.0 . . ?
C3 C4 H4 118.0 . . ?
N2 C5 N1 122.85(16) . . ?
N3 C5 N1 110.52(15) . . ?
N3 C5 N2 126.60(16) . . ?
N3 C6 C1 111.42(15) . . ?
N3 C6 C7 119.72(14) . . ?
C1 C6 C7 128.86(16) . . ?
C8 C7 C6 118.29(16) . . ?
C12 C7 C6 123.14(16) . . ?
C12 C7 C8 118.43(17) . . ?
C7 C8 H8 119.4 . . ?
C9 C8 C7 121.12(19) . . ?
C9 C8 H8 119.4 . . ?
C8 C9 H9 120.0 . . ?
C8 C9 C10 120.07(19) . . ?
C10 C9 H9 120.0 . . ?
O1 C10 C11 124.6(2) . . ?
C9 C10 O1 114.8(2) . . ?
C9 C10 C11 120.57(19) . . ?
C10 C11 H11 120.5 . . ?
C10 C11 C12 119.1(2) . . ?
C12 C11 H11 120.5 . . ?
C7 C12 C11 120.72(18) . . ?
C7 C12 H12 119.6 . . ?
C11 C12 H12 119.6 . . ?
O1 C13 H13A 109.5 . . ?
O1 C13 H13B 109.5 . . ?
O1 C13 H13C 109.5 . . ?
H13A C13 H13B 109.5 . . ?
H13A C13 H13C 109.5 . . ?
H13B C13 H13C 109.5 . . ?
N4 C14 C1 122.54(16) . . ?
N4 C14 H14 118.7 . . ?
C1 C14 H14 118.7 . . ?
N5 C15 S1 120.88(12) . . ?
N6 C15 S1 116.41(13) . . ?
N6 C15 N5 122.71(16) . . ?
N6 C16 C21 117.6(2) . . ?
C17 C16 N6 115.76(17) . . ?
C17 C16 C21 126.7(2) . . ?
C16 C17 S1 110.02(14) . . ?
C16 C17 C18 129.4(2) . . ?
C18 C17 S1 120.54(18) . . ?
O2 C18 O3 123.2(2) . . ?
O2 C18 C17 126.7(3) . . ?
O3 C18 C17 110.2(2) . . ?
O3 C19 H19A 109.8 . . ?
O3 C19 H19B 109.8 . . ?
H19A C19 H19B 108.3 . . ?
C20 C19 O3 109.3(4) . . ?
C20 C19 H19A 109.8 . . ?
C20 C19 H19B 109.8 . . ?
C16 C21 H21A 109.5 . . ?
C16 C21 H21B 109.5 . . ?
C16 C21 H21C 109.5 . . ?
H21A C21 H21B 109.5 . . ?
H21A C21 H21C 109.5 . . ?
H21B C21 H21C 109.5 . . ?
C19 C20 H20A 109.5 . . ?
C19 C20 H20B 109.5 . . ?
C19 C20 H20C 109.5 . . ?
H20A C20 H20B 109.5 . . ?
H20A C20 H20C 109.5 . . ?
H20B C20 H20C 109.5 . . ?

loop_
_geom_bond_atom_site_label_1
_geom_bond_atom_site_label_2
_geom_bond_distance
_geom_bond_site_symmetry_2
_geom_bond_publ_flag
S1 C15 1.7185(18) . ?
S1 C17 1.745(2) . ?
O1 C10 1.378(3) . ?
O1 C13 1.409(4) . ?
O2 C18 1.198(3) . ?
O3 C18 1.336(4) . ?
O3 C19 1.443(4) . ?
N1 C1 1.384(2) . ?
N1 C2 1.366(2) . ?
N1 C5 1.398(2) . ?
N2 C4 1.313(3) . ?
N2 C5 1.339(2) . ?
N3 C5 1.329(2) . ?
N3 C6 1.361(2) . ?
N4 N5 1.370(2) . ?
N4 C14 1.280(2) . ?
N5 H5 0.8600 . ?
N5 C15 1.354(2) . ?
N6 C15 1.308(2) . ?
N6 C16 1.370(2) . ?
C1 C6 1.387(2) . ?
C1 C14 1.437(2) . ?
C2 H2 0.9300 . ?
C2 C3 1.352(3) . ?
C3 H3 0.9300 . ?
C3 C4 1.404(3) . ?
C4 H4 0.9300 . ?
C6 C7 1.472(2) . ?
C7 C8 1.400(3) . ?
C7 C12 1.376(3) . ?
C8 H8 0.9300 . ?
C8 C9 1.360(3) . ?
C9 H9 0.9300 . ?
C9 C10 1.374(3) . ?
C10 C11 1.379(3) . ?
C11 H11 0.9300 . ?
C11 C12 1.399(3) . ?
C12 H12 0.9300 . ?
C13 H13A 0.9600 . ?
C13 H13B 0.9600 . ?
C13 H13C 0.9600 . ?
C14 H14 0.9300 . ?
C16 C17 1.357(3) . ?
C16 C21 1.492(3) . ?
C17 C18 1.451(3) . ?
C19 H19A 0.9700 . ?
C19 H19B 0.9700 . ?
C19 C20 1.334(7) . ?
C21 H21A 0.9600 . ?
C21 H21B 0.9600 . ?
C21 H21C 0.9600 . ?
C20 H20A 0.9600 . ?
C20 H20B 0.9600 . ?
C20 H20C 0.9600 . ?

loop_
_geom_torsion_atom_site_label_1
_geom_torsion_atom_site_label_2
_geom_torsion_atom_site_label_3
_geom_torsion_atom_site_label_4
_geom_torsion
_geom_torsion_site_symmetry_1
_geom_torsion_site_symmetry_2
_geom_torsion_site_symmetry_3
_geom_torsion_site_symmetry_4
_geom_torsion_publ_flag
S1 C17 C18 O2 179.7(3) . . . . ?
S1 C17 C18 O3 -0.3(3) . . . . ?
O1 C10 C11 C12 -179.0(3) . . . . ?
N1 C1 C6 N3 0.29(19) . . . . ?
N1 C1 C6 C7 -179.61(17) . . . . ?
N1 C1 C14 N4 10.4(3) . . . . ?
N1 C2 C3 C4 -0.8(3) . . . . ?
N3 C6 C7 C8 42.2(2) . . . . ?
N3 C6 C7 C12 -133.46(19) . . . . ?
N4 N5 C15 S1 -5.4(2) . . . . ?
N4 N5 C15 N6 174.63(15) . . . . ?
N5 N4 C14 C1 -177.92(15) . . . . ?
N6 C16 C17 S1 -0.6(2) . . . . ?
N6 C16 C17 C18 178.5(2) . . . . ?
C1 N1 C2 C3 -179.45(19) . . . . ?
C1 N1 C5 N2 177.73(17) . . . . ?
C1 N1 C5 N3 -0.61(19) . . . . ?
C1 C6 C7 C8 -137.89(19) . . . . ?
C1 C6 C7 C12 46.4(3) . . . . ?
C2 N1 C1 C6 -176.67(18) . . . . ?
C2 N1 C1 C14 0.5(3) . . . . ?
C2 N1 C5 N2 -4.9(3) . . . . ?
C2 N1 C5 N3 176.73(15) . . . . ?
C2 C3 C4 N2 -2.1(4) . . . . ?
C4 N2 C5 N1 2.1(3) . . . . ?
C4 N2 C5 N3 -179.86(19) . . . . ?
C5 N1 C1 C6 0.18(18) . . . . ?
C5 N1 C1 C14 177.32(16) . . . . ?
C5 N1 C2 C3 4.0(3) . . . . ?
C5 N2 C4 C3 1.4(3) . . . . ?
C5 N3 C6 C1 -0.7(2) . . . . ?
C5 N3 C6 C7 179.25(16) . . . . ?
C6 N3 C5 N1 0.77(19) . . . . ?
C6 N3 C5 N2 -177.49(18) . . . . ?
C6 C1 C14 N4 -173.19(17) . . . . ?
C6 C7 C8 C9 -175.53(19) . . . . ?
C6 C7 C12 C11 175.21(19) . . . . ?
C7 C8 C9 C10 -0.1(4) . . . . ?
C8 C7 C12 C11 -0.5(3) . . . . ?
C8 C9 C10 O1 179.0(2) . . . . ?
C8 C9 C10 C11 0.0(4) . . . . ?
C9 C10 C11 C12 -0.1(4) . . . . ?
C10 C11 C12 C7 0.4(4) . . . . ?
C12 C7 C8 C9 0.3(3) . . . . ?
C13 O1 C10 C9 -176.2(3) . . . . ?
C13 O1 C10 C11 2.7(5) . . . . ?
C14 N4 N5 C15 -173.85(15) . . . . ?
C14 C1 C6 N3 -176.74(17) . . . . ?
C14 C1 C6 C7 3.4(3) . . . . ?
C15 S1 C17 C16 1.48(16) . . . . ?
C15 S1 C17 C18 -177.7(2) . . . . ?
C15 N6 C16 C17 -1.0(2) . . . . ?
C15 N6 C16 C21 179.16(18) . . . . ?
C16 N6 C15 S1 2.24(19) . . . . ?
C16 N6 C15 N5 -177.77(16) . . . . ?
C16 C17 C18 O2 0.7(5) . . . . ?
C16 C17 C18 O3 -179.3(3) . . . . ?
C17 S1 C15 N5 177.80(15) . . . . ?
C17 S1 C15 N6 -2.21(15) . . . . ?
C18 O3 C19 C20 178.9(8) . . . . ?
C19 O3 C18 O2 0.0(6) . . . . ?
C19 O3 C18 C17 -180.0(4) . . . . ?
C21 C16 C17 S1 179.22(18) . . . . ?
C21 C16 C17 C18 -1.7(4) . . . . ?
